data_2218432
loop_
_publ_author_name
'He, Wei'
'Yang, Dong-Ling'
'Cui, Yong-Tao'
'Xu, Ye-Ming'
'Guo, Cheng'

_publ_section_title
;Methyl
 4-(4-fluorophenyl)-6-isopropyl-2-[<i>N</i>-methyl-<i>N</i>-(methylsulfonyl)amino]pyrimidine-5-carboxylate
;
_journal_issue 6
_journal_name_full 'Acta Crystallographica Section E'
_journal_page_first o1126
_journal_paper_doi 10.1107/S1600536808013524
_journal_volume 64
_journal_year 2008
_chemical_formula_iupac 'C17 H20 F N3 O4 S'
_chemical_formula_moiety 'C17 H20 F N3 O4 S'
_chemical_formula_sum 'C17 H20 F N3 O4 S'
_chemical_formula_weight 381.42
_chemical_name_systematic
;
Methyl 4-(4-fluorophenyl)-6-isopropyl-2-[<i>N</i>-methyl-<i>N</i>-
(methylsulfonyl)amino]pyrimidine-5-carboxylate
;
_space_group_IT_number 33
_symmetry_cell_setting orthorhombic
_symmetry_space_group_name_Hall 'P 2c -2n'
_symmetry_space_group_name_H-M 'P n a 21'
_atom_sites_solution_hydrogens geom
_atom_sites_solution_primary direct
_atom_sites_solution_secondary difmap
_audit_creation_method SHELXL-97
_cell_angle_alpha 90.00
_cell_angle_beta 90.00
_cell_angle_gamma 90.00
_cell_formula_units_Z 4
_cell_length_a 9.886(2)
_cell_length_b 9.988(2)
_cell_length_c 18.819(4)
_cell_measurement_reflns_used 25
_cell_measurement_temperature 294(2)
_cell_measurement_theta_max 13
_cell_measurement_theta_min 9
_cell_volume 1858.2(7)
_computing_cell_refinement 'CAD-4 Software (Enraf--Nonius, 1989)'
_computing_data_collection 'CAD-4 Software (Enraf--Nonius, 1989)'
_computing_data_reduction 'XCAD4 (Harms & Wocadlo, 1995)'
_computing_molecular_graphics 'PLATON (Spek, 2003)'
_computing_publication_material 'SHELXTL (Sheldrick, 2008)'
_computing_structure_refinement 'SHELXL97 (Sheldrick, 2008)'
_computing_structure_solution 'SHELXS97 (Sheldrick, 2008)'
_diffrn_ambient_temperature 294(2)
_diffrn_measured_fraction_theta_full 0.999
_diffrn_measured_fraction_theta_max 0.999
_diffrn_measurement_device_type 'Enraf--Nonius CAD-4 diffractometer'
_diffrn_measurement_method '\w/2\q scans'
_diffrn_radiation_monochromator graphite
_diffrn_radiation_source 'fine-focus sealed tube'
_diffrn_radiation_type MoK\a
_diffrn_radiation_wavelength 0.71073
_diffrn_reflns_av_R_equivalents 0.0621
_diffrn_reflns_av_sigmaI/netI 0.0615
_diffrn_reflns_limit_h_max 12
_diffrn_reflns_limit_h_min 0
_diffrn_reflns_limit_k_max 12
_diffrn_reflns_limit_k_min 0
_diffrn_reflns_limit_l_max 23
_diffrn_reflns_limit_l_min -23
_diffrn_reflns_number 3641
_diffrn_reflns_theta_full 26.01
_diffrn_reflns_theta_max 26.01
_diffrn_reflns_theta_min 2.16
_diffrn_standards_decay_% 0
_diffrn_standards_interval_time 120
_diffrn_standards_number 3
_exptl_absorpt_coefficient_mu 0.211
_exptl_absorpt_correction_T_max 0.9792
_exptl_absorpt_correction_T_min 0.9394
_exptl_absorpt_correction_type psi-scan
_exptl_absorpt_process_details '(North <i>et al.</i>,  1968)'
_exptl_crystal_colour colorless
_exptl_crystal_density_diffrn 1.363
_exptl_crystal_density_method 'not measured'
_exptl_crystal_description block
_exptl_crystal_F_000 800
_exptl_crystal_size_max 0.30
_exptl_crystal_size_mid 0.20
_exptl_crystal_size_min 0.10
_refine_diff_density_max 0.230
_refine_diff_density_min -0.253
_refine_ls_abs_structure_details 'Flack (1983), 1755 Friedel pairs'
_refine_ls_abs_structure_Flack 0.14(16)
_refine_ls_extinction_method none
_refine_ls_goodness_of_fit_ref 1.037
_refine_ls_hydrogen_treatment constr
_refine_ls_matrix_type full
_refine_ls_number_parameters 235
_refine_ls_number_reflns 3641
_refine_ls_number_restraints 1
_refine_ls_restrained_S_all 1.037
_refine_ls_R_factor_all 0.1022
_refine_ls_R_factor_gt 0.0751
_refine_ls_shift/su_max 0.000
_refine_ls_shift/su_mean 0.000
_refine_ls_structure_factor_coef Fsqd
_refine_ls_weighting_details 'calc w=1/[\s^2^(Fo^2^)+(0.0700P)^2^+2.0000P] where P=(Fo^2^+2Fc^2^)/3'
_refine_ls_weighting_scheme calc
_refine_ls_wR_factor_gt 0.1659
_refine_ls_wR_factor_ref 0.1824
_reflns_number_gt 2501
_reflns_number_total 3641
_reflns_threshold_expression I>2\s(I)
_cod_data_source_file hk2456.cif
_cod_data_source_block I
_cod_database_code 2218432
_cod_database_fobs_code 2218432

loop_
_symmetry_equiv_pos_as_xyz
'x, y, z'
'-x, -y, z+1/2'
'x+1/2, -y+1/2, z'
'-x+1/2, y+1/2, z+1/2'

loop_
_atom_site_type_symbol
_atom_site_label
_atom_site_fract_x
_atom_site_fract_y
_atom_site_fract_z
_atom_site_U_iso_or_equiv
_atom_site_adp_type
_atom_site_calc_flag
_atom_site_refinement_flags
_atom_site_occupancy
S S 0.55906(13) 0.70239(15) 0.79080(8) 0.0491(4) Uani d . 1
O O1 0.8512(5) 1.1302(5) 0.5173(3) 0.0717(13) Uani d . 1
O O2 1.0367(4) 1.0166(5) 0.5494(2) 0.0611(12) Uani d . 1
O O3 0.5199(5) 0.5777(4) 0.8218(3) 0.0728(14) Uani d . 1
O O4 0.4566(4) 0.7948(5) 0.7692(2) 0.0672(14) Uani d . 1
N N1 0.6898(5) 0.8871(5) 0.6925(2) 0.0463(12) Uani d . 1
N N2 0.7773(4) 0.7113(4) 0.6207(2) 0.0396(10) Uani d . 1
N N3 0.6541(5) 0.6626(4) 0.7201(2) 0.0424(10) Uani d . 1
F F 1.1194(5) 0.5725(5) 0.3523(2) 0.1013(16) Uani d . 1
C C1 0.5763(7) 1.1558(7) 0.6613(5) 0.088(3) Uani d . 1
H H1B 0.5538 1.1425 0.6121 0.132 Uiso calc R 1
H H1C 0.5598 1.2474 0.6740 0.132 Uiso calc R 1
H H1D 0.5216 1.0982 0.6902 0.132 Uiso calc R 1
C C2 0.7657(9) 1.1427(7) 0.7496(4) 0.077(2) Uani d . 1
H H2B 0.8596 1.1213 0.7557 0.116 Uiso calc R 1
H H2C 0.7119 1.0853 0.7792 0.116 Uiso calc R 1
H H2D 0.7505 1.2344 0.7628 0.116 Uiso calc R 1
C C3 0.7266(6) 1.1227(6) 0.6731(3) 0.0476(13) Uani d . 1
H H3B 0.7820 1.1812 0.6431 0.057 Uiso calc R 1
C C4 0.7495(6) 0.9773(5) 0.6511(3) 0.0407(12) Uani d . 1
C C5 0.7091(5) 0.7596(6) 0.6763(3) 0.0414(12) Uani d . 1
C C6 0.8381(5) 0.8018(5) 0.5786(3) 0.0384(11) Uani d . 1
C C7 0.8293(5) 0.9380(5) 0.5933(3) 0.0409(12) Uani d . 1
C C8 0.9025(6) 1.0407(6) 0.5488(3) 0.0475(13) Uani d . 1
C C9 1.1203(7) 1.0930(8) 0.5012(4) 0.082(2) Uani d . 1
H H9A 1.2130 1.0661 0.5064 0.123 Uiso calc R 1
H H9B 1.1119 1.1866 0.5118 0.123 Uiso calc R 1
H H9C 1.0916 1.0770 0.4532 0.123 Uiso calc R 1
C C10 0.6696(6) 0.7803(7) 0.8495(3) 0.0590(17) Uani d . 1
H H10A 0.6214 0.8067 0.8915 0.088 Uiso calc R 1
H H10B 0.7080 0.8581 0.8272 0.088 Uiso calc R 1
H H10C 0.7407 0.7193 0.8621 0.088 Uiso calc R 1
C C11 0.6988(7) 0.5213(5) 0.7138(4) 0.0561(16) Uani d . 1
H H11A 0.7529 0.5111 0.6717 0.084 Uiso calc R 1
H H11B 0.6211 0.4640 0.7107 0.084 Uiso calc R 1
H H11C 0.7515 0.4974 0.7547 0.084 Uiso calc R 1
C C12 0.9120(6) 0.7448(6) 0.5171(3) 0.0448(13) Uani d . 1
C C13 0.9775(6) 0.6210(6) 0.5252(3) 0.0517(14) Uani d . 1
H H13A 0.9724 0.5762 0.5684 0.062 Uiso calc R 1
C C14 1.0499(7) 0.5646(7) 0.4695(3) 0.0630(17) Uani d . 1
H H14A 1.0974 0.4851 0.4756 0.076 Uiso calc R 1
C C15 1.0497(7) 0.6284(7) 0.4061(4) 0.0628(18) Uani d . 1
C C16 0.9852(7) 0.7473(7) 0.3944(3) 0.0601(17) Uani d . 1
H H16A 0.9877 0.7878 0.3499 0.072 Uiso calc R 1
C C17 0.9152(6) 0.8071(7) 0.4507(3) 0.0534(15) Uani d . 1
H H17A 0.8709 0.8882 0.4438 0.064 Uiso calc R 1

loop_
_atom_site_aniso_label
_atom_site_aniso_U_11
_atom_site_aniso_U_22
_atom_site_aniso_U_33
_atom_site_aniso_U_12
_atom_site_aniso_U_13
_atom_site_aniso_U_23
S 0.0363(6) 0.0583(8) 0.0528(8) -0.0070(7) 0.0064(7) 0.0028(8)
O1 0.079(3) 0.059(3) 0.077(3) 0.018(3) 0.013(3) 0.031(2)
O2 0.050(2) 0.082(3) 0.051(2) -0.014(2) 0.006(2) 0.012(2)
O3 0.071(3) 0.062(3) 0.086(3) -0.019(2) 0.018(3) 0.009(3)
O4 0.039(2) 0.073(3) 0.090(4) 0.012(2) 0.006(2) 0.012(3)
N1 0.045(3) 0.046(3) 0.048(3) 0.002(2) 0.004(2) -0.003(2)
N2 0.043(2) 0.031(2) 0.045(2) 0.0016(19) -0.005(2) -0.001(2)
N3 0.048(2) 0.038(2) 0.041(2) 0.000(2) 0.002(2) 0.005(2)
F 0.117(4) 0.110(3) 0.076(3) 0.019(3) 0.038(3) -0.036(3)
C1 0.072(5) 0.048(4) 0.143(8) 0.024(4) -0.022(5) -0.020(5)
C2 0.114(7) 0.048(4) 0.070(4) 0.011(4) -0.024(5) -0.012(3)
C3 0.049(3) 0.040(3) 0.054(3) -0.001(3) 0.002(3) 0.000(3)
C4 0.040(3) 0.042(3) 0.040(3) -0.001(2) -0.001(2) 0.005(2)
C5 0.033(3) 0.047(3) 0.044(3) 0.006(2) -0.001(2) 0.007(3)
C6 0.035(3) 0.043(3) 0.038(3) 0.011(2) -0.004(2) 0.003(2)
C7 0.035(3) 0.044(3) 0.044(3) 0.003(3) -0.005(2) 0.007(2)
C8 0.049(3) 0.047(3) 0.047(3) 0.002(3) 0.001(3) 0.001(3)
C9 0.064(5) 0.110(7) 0.072(5) -0.033(5) 0.014(4) 0.021(5)
C10 0.056(4) 0.082(5) 0.039(3) -0.011(3) 0.004(3) -0.005(3)
C11 0.072(4) 0.032(3) 0.064(4) 0.004(3) 0.001(3) -0.001(3)
C12 0.050(3) 0.041(3) 0.043(3) 0.008(3) 0.001(3) -0.007(3)
C13 0.053(3) 0.052(3) 0.051(3) 0.003(3) 0.007(3) -0.003(3)
C14 0.064(4) 0.066(4) 0.059(4) 0.006(4) 0.014(3) -0.005(3)
C15 0.062(4) 0.071(4) 0.055(4) -0.003(4) 0.014(3) -0.017(4)
C16 0.067(4) 0.069(4) 0.044(3) 0.004(4) 0.012(3) -0.003(3)
C17 0.053(4) 0.064(4) 0.044(3) 0.010(3) 0.005(3) -0.003(3)

loop_
_atom_type_symbol
_atom_type_description
_atom_type_scat_dispersion_real
_atom_type_scat_dispersion_imag
_atom_type_scat_source
C C 0.0033 0.0016 'International Tables Vol C Tables 4.2.6.8 and 6.1.1.4'
H H 0.0000 0.0000 'International Tables Vol C Tables 4.2.6.8 and 6.1.1.4'
N N 0.0061 0.0033 'International Tables Vol C Tables 4.2.6.8 and 6.1.1.4'
O O 0.0106 0.0060 'International Tables Vol C Tables 4.2.6.8 and 6.1.1.4'
F F 0.0171 0.0103 'International Tables Vol C Tables 4.2.6.8 and 6.1.1.4'
S S 0.1246 0.1234 'International Tables Vol C Tables 4.2.6.8 and 6.1.1.4'

loop_
_geom_angle_atom_site_label_1
_geom_angle_atom_site_label_2
_geom_angle_atom_site_label_3
_geom_angle
O4 S O3 119.2(3)
O4 S N3 109.0(3)
O3 S N3 105.6(3)
O4 S C10 109.7(3)
O3 S C10 107.6(3)
N3 S C10 104.9(3)
C8 O2 C9 117.6(5)
C5 N1 C4 117.0(5)
C5 N2 C6 116.4(4)
C5 N3 C11 120.1(5)
C5 N3 S 121.8(4)
C11 N3 S 117.2(4)
C3 C1 H1B 109.5
C3 C1 H1C 109.5
H1B C1 H1C 109.5
C3 C1 H1D 109.5
H1B C1 H1D 109.5
H1C C1 H1D 109.5
C3 C2 H2B 109.5
C3 C2 H2C 109.5
H2B C2 H2C 109.5
C3 C2 H2D 109.5
H2B C2 H2D 109.5
H2C C2 H2D 109.5
C2 C3 C4 110.4(5)
C2 C3 C1 111.0(6)
C4 C3 C1 108.0(5)
C2 C3 H3B 109.1
C4 C3 H3B 109.1
C1 C3 H3B 109.1
N1 C4 C7 121.0(5)
N1 C4 C3 114.8(5)
C7 C4 C3 124.2(5)
N1 C5 N2 126.9(5)
N1 C5 N3 118.7(5)
N2 C5 N3 114.3(5)
N2 C6 C7 120.8(5)
N2 C6 C12 115.0(5)
C7 C6 C12 124.2(5)
C6 C7 C4 117.7(5)
C6 C7 C8 121.6(5)
C4 C7 C8 120.7(5)
O1 C8 O2 124.0(6)
O1 C8 C7 125.8(6)
O2 C8 C7 110.2(5)
O2 C9 H9A 109.5
O2 C9 H9B 109.5
H9A C9 H9B 109.5
O2 C9 H9C 109.5
H9A C9 H9C 109.5
H9B C9 H9C 109.5
S C10 H10A 109.5
S C10 H10B 109.5
H10A C10 H10B 109.5
S C10 H10C 109.5
H10A C10 H10C 109.5
H10B C10 H10C 109.5
N3 C11 H11A 109.5
N3 C11 H11B 109.5
H11A C11 H11B 109.5
N3 C11 H11C 109.5
H11A C11 H11C 109.5
H11B C11 H11C 109.5
C17 C12 C13 118.6(5)
C17 C12 C6 122.6(5)
C13 C12 C6 118.8(5)
C14 C13 C12 120.9(6)
C14 C13 H13A 119.6
C12 C13 H13A 119.6
C15 C14 C13 118.3(7)
C15 C14 H14A 120.8
C13 C14 H14A 120.8
F C15 C14 117.8(6)
F C15 C16 118.7(6)
C14 C15 C16 123.5(6)
C15 C16 C17 118.8(6)
C15 C16 H16A 120.6
C17 C16 H16A 120.6
C12 C17 C16 119.9(6)
C12 C17 H17A 120.1
C16 C17 H17A 120.1

loop_
_geom_bond_atom_site_label_1
_geom_bond_atom_site_label_2
_geom_bond_distance
S O3 1.428(4)
S O4 1.429(4)
S N3 1.677(5)
S C10 1.738(6)
O1 C8 1.187(7)
O2 C8 1.348(7)
O2 C9 1.446(7)
N1 C4 1.329(7)
N1 C5 1.324(7)
N2 C5 1.335(7)
N2 C6 1.345(6)
N3 C5 1.384(7)
N3 C11 1.483(6)
F C15 1.346(7)
C1 C3 1.538(9)
C1 H1B 0.9600
C1 H1C 0.9600
C1 H1D 0.9600
C2 C3 1.505(9)
C2 H2B 0.9600
C2 H2C 0.9600
C2 H2D 0.9600
C3 C4 1.526(8)
C3 H3B 0.9800
C4 C7 1.399(7)
C6 C7 1.392(7)
C6 C12 1.481(7)
C7 C8 1.509(8)
C9 H9A 0.9600
C9 H9B 0.9600
C9 H9C 0.9600
C10 H10A 0.9600
C10 H10B 0.9600
C10 H10C 0.9600
C11 H11A 0.9600
C11 H11B 0.9600
C11 H11C 0.9600
C12 C13 1.404(8)
C12 C17 1.398(8)
C13 C14 1.389(8)
C13 H13A 0.9300
C14 C15 1.353(9)
C14 H14A 0.9300
C15 C16 1.366(9)
C16 C17 1.398(8)
C16 H16A 0.9300
C17 H17A 0.9300

loop_
_geom_hbond_atom_site_label_D
_geom_hbond_atom_site_label_H
_geom_hbond_atom_site_label_A
_geom_hbond_site_symmetry_A
_geom_hbond_distance_DH
_geom_hbond_distance_HA
_geom_hbond_distance_DA
_geom_hbond_angle_DHA
C3 H3B O1 . 0.98 2.52 3.181(8) 125.00
C10 H10B N1 . 0.96 2.56 3.148(7) 120.00
C11 H11A N2 . 0.96 2.23 2.697(7) 109.00
C11 H11C F 2_765 0.96 2.34 3.302(8) 177.00

loop_
_geom_torsion_atom_site_label_1
_geom_torsion_atom_site_label_2
_geom_torsion_atom_site_label_3
_geom_torsion_atom_site_label_4
_geom_torsion
O4 S N3 C5 50.2(5)
O3 S N3 C5 179.3(4)
C10 S N3 C5 -67.2(5)
O4 S N3 C11 -141.0(4)
O3 S N3 C11 -12.0(5)
C10 S N3 C11 101.5(5)
C9 O2 C8 O1 -8.8(9)
C9 O2 C8 C7 171.1(5)
C5 N1 C4 C7 -0.2(8)
C5 N1 C4 C3 -178.7(5)
C4 N1 C5 N2 -3.3(8)
C4 N1 C5 N3 176.9(5)
C6 N2 C5 N1 3.3(8)
C6 N2 C5 N3 -176.9(4)
C5 N2 C6 C7 0.3(7)
C5 N2 C6 C12 -179.5(4)
S N3 C5 N1 2.5(7)
S N3 C5 N2 -177.3(4)
C11 N3 C5 N1 -165.9(5)
C11 N3 C5 N2 14.2(7)
C2 C3 C4 N1 53.8(7)
C1 C3 C4 N1 -67.7(7)
C2 C3 C4 C7 -124.6(6)
C1 C3 C4 C7 113.9(7)
N1 C4 C7 C6 3.3(8)
C3 C4 C7 C6 -178.4(5)
N1 C4 C7 C8 -176.9(5)
C3 C4 C7 C8 1.4(8)
N2 C6 C7 C4 -3.3(7)
C12 C6 C7 C4 176.5(5)
N2 C6 C7 C8 176.9(5)
C12 C6 C7 C8 -3.3(8)
N2 C6 C12 C17 143.1(6)
C7 C6 C12 C17 -36.7(8)
N2 C6 C12 C13 -34.7(7)
C7 C6 C12 C13 145.5(6)
C6 C7 C8 O1 121.1(7)
C4 C7 C8 O1 -58.6(8)
C6 C7 C8 O2 -58.8(7)
C4 C7 C8 O2 121.5(6)
C17 C12 C13 C14 3.2(9)
C6 C12 C13 C14 -178.9(6)
C13 C12 C17 C16 -1.3(9)
C6 C12 C17 C16 -179.1(6)
C12 C13 C14 C15 -3.5(10)
C13 C14 C15 F -179.6(6)
C13 C14 C15 C16 1.9(11)
C14 C15 C16 C17 -0.1(11)
F C15 C16 C17 -178.6(6)
C15 C16 C17 C12 -0.2(10)

loop_
_cod_related_entry_id
_cod_related_entry_database
_cod_related_entry_code
1 ChemSpider 8105452
